data_9004503
loop_
_publ_author_name
'Ballirano, P.'
'Bonaccorsi, E.'
'Merlino, S.'

_publ_section_title
;
 Carbonate groups in davyne: Structural and crystal-chemical considerations
;
_journal_name_full 'The Canadian Mineralogist'
_journal_page_first 1285
_journal_page_last 1292
_journal_volume 36
_journal_year 1998
_chemical_formula_sum 'C0.39 Al3 Ca1.57 Cl1.134 Na2.43 O13.53 S0.09 Si3'
_chemical_name_mineral Balliranoite
_space_group_IT_number 173
_symmetry_space_group_name_Hall 'P 6c'
_symmetry_space_group_name_H-M 'P 63'
_cell_angle_alpha 90
_cell_angle_beta 90
_cell_angle_gamma 120
_cell_formula_units_Z 2
_cell_length_a 12.6916
_cell_length_b 12.6916
_cell_length_c 5.3333
_cell_volume 743.977
_database_code_amcsd 0005578
_exptl_crystal_density_diffrn 2.447
_cod_original_formula_sum 'Si3 Al3 O13.53 Ca1.57 Cl1.134 Na2.43 C.39 S.09'
_cod_database_code 9004503

loop_
_space_group_symop_operation_xyz
x,y,z
x-y,x,1/2+z
-y,x-y,z
-x,-y,1/2+z
-x+y,-x,z
y,-x+y,1/2+z

loop_
_atom_site_aniso_label
_atom_site_aniso_U_11
_atom_site_aniso_U_22
_atom_site_aniso_U_33
_atom_site_aniso_U_12
_atom_site_aniso_U_13
_atom_site_aniso_U_23
Si 0.00660 0.00820 0.00970 0.00400 0.00040 0.00060
Al 0.00770 0.00840 0.00950 0.00470 0.00030 0.00040
O1 0.01170 0.02670 0.04370 0.01400 0.00440 0.01080
O2 0.01950 0.01030 0.02250 0.00890 0.00010 0.00000
O3 0.02740 0.02010 0.01930 0.01640 0.01390 0.00850
O4 0.01830 0.02040 0.01600 0.00640 -0.00500 0.00720
Ca 0.01480 0.01480 0.02560 0.00740 0.00000 0.00000
Cl 0.13570 0.11190 0.02110 0.08490 -0.02830 -0.02470
NaM1 0.02090 0.04320 0.03810 0.02220 0.00480 -0.00410
CaM1 0.02090 0.04320 0.03810 0.02220 0.00480 -0.00410
NaM2 0.03370 0.07150 0.03570 0.04230 0.00940 -0.00710
CaM2 0.03370 0.07150 0.03570 0.04230 0.00940 -0.00710
NaM3 0.05490 0.16220 0.03440 0.08400 -0.00460 -0.00660
CaM3 0.05490 0.16220 0.03440 0.08400 -0.00460 -0.00660
OC1 0.02220 0.02760 0.12000 0.01200 -0.00130 -0.01780
OC2 0.02220 0.02760 0.12000 0.01200 -0.00130 -0.01780

loop_
_atom_site_label
_atom_site_fract_x
_atom_site_fract_y
_atom_site_fract_z
_atom_site_occupancy
_atom_site_type_symbol
_atom_site_attached_hydrogens
Si 0.32745 0.40795 0.74600 1.00000 Si 0
Al 0.06911 0.40807 0.74600 1.00000 Al 0
O1 0.21380 0.42970 0.71700 1.00000 O 0
O2 0.09770 0.55570 0.74100 1.00000 O 0
O3 0.00300 0.32540 0.01800 1.00000 O 0
O4 0.31470 0.33540 0.00100 1.00000 O 0
Ca 0.66667 0.33333 0.21800 1.00000 Ca 0
Cl 0.33600 0.65000 0.22100 0.33000 Cl 0
NaM1 0.11790 0.24590 0.28800 0.43000 Na 0
CaM1 0.11790 0.24590 0.28800 0.10000 Ca 0
NaM2 0.11900 0.23400 0.21900 0.22000 Na 0
CaM2 0.11900 0.23400 0.21900 0.05000 Ca 0
NaM3 0.15400 0.31600 0.26000 0.16000 Na 0
CaM3 0.15400 0.31600 0.26000 0.04000 Ca 0
C1 0.00000 0.00000 0.16700 0.29000 C 0
OC1 0.11400 0.05900 0.16700 0.29000 O 0
C2 0.00000 0.00000 0.38000 0.10000 C 0
OC2 0.11800 0.06000 0.38000 0.19000 O 0
S 0.00000 0.00000 0.26600 0.09000 S 0
OS 0.00000 0.00000 0.98000 0.09000 O 0
Cl1 0.01400 0.05900 0.08000 0.04800 Cl 0

loop_
_cod_changelog_entry_id
_cod_changelog_entry_author
_cod_changelog_entry_date
_cod_changelog_entry_text
1
;cod-tools version 3.8.0
Id: cif_guess_AMCSD_atom_types 9581 2023-05-17 12:35:41Z saulius
;
2023-05-23T09:15:57+03:00
;Derived atom types and hydrogen counts
from atom names that follow the AMCSD naming convention
(Wat == water, O-H == hydroxyl).
;

loop_
_cod_related_entry_id
_cod_related_entry_database
_cod_related_entry_code
1 AMCSD 0005578
